data_7028773
loop_
_publ_author_name
'Zou, Hua-Hong'
'Wang, Rong'
'Chen, Zi-Lu'
'Liu, Dong-Cheng'
'Liang, Fu-Pei'

_publ_section_title
;
 Series of edge-sharing bi-triangle Ln4 clusters with a \m4-NO3(-) bridge:
 syntheses, structures, luminescence, and the SMM behavior of the Dy4
 analogue.
;
_journal_issue 6
_journal_name_full 'Dalton transactions (Cambridge, England : 2003)'
_journal_page_first 2581
_journal_page_last 2587
_journal_paper_doi 10.1039/c3dt52316k
_journal_volume 43
_journal_year 2014
_chemical_formula_sum 'C57 H91 Dy8 N12 O60'
_chemical_formula_weight 3204.42
_chemical_name_systematic
;
?
;
_space_group_IT_number 14
_symmetry_space_group_name_Hall '-P 2yn'
_symmetry_space_group_name_H-M 'P 1 21/n 1'
_atom_sites_solution_hydrogens geom
_atom_sites_solution_primary direct
_atom_sites_solution_secondary difmap
_audit_creation_method SHELXL-97
_cell_angle_alpha 90.00
_cell_angle_beta 91.9090(10)
_cell_angle_gamma 90.00
_cell_formula_units_Z 2
_cell_length_a 12.9924(2)
_cell_length_b 18.5019(3)
_cell_length_c 18.4010(3)
_cell_measurement_temperature 293(2)
_cell_volume 4420.85(12)
_computing_structure_refinement 'SHELXL-97 (Sheldrick, 1997)'
_computing_structure_solution 'SHELXS-97 (Sheldrick, 1990)'
_diffrn_ambient_temperature 293(2)
_diffrn_measured_fraction_theta_full 0.997
_diffrn_measured_fraction_theta_max 0.997
_diffrn_radiation_monochromator graphite
_diffrn_radiation_source 'fine-focus sealed tube'
_diffrn_radiation_type MoK\a
_diffrn_radiation_wavelength 0.71073
_diffrn_reflns_av_R_equivalents 0.0283
_diffrn_reflns_av_sigmaI/netI 0.0372
_diffrn_reflns_limit_h_max 12
_diffrn_reflns_limit_h_min -15
_diffrn_reflns_limit_k_max 22
_diffrn_reflns_limit_k_min -18
_diffrn_reflns_limit_l_max 21
_diffrn_reflns_limit_l_min -20
_diffrn_reflns_number 18830
_diffrn_reflns_theta_full 25.01
_diffrn_reflns_theta_max 25.01
_diffrn_reflns_theta_min 2.89
_exptl_absorpt_coefficient_mu 6.790
_exptl_crystal_density_diffrn 2.407
_exptl_crystal_density_method 'not measured'
_exptl_crystal_F_000 3050
_refine_diff_density_max 1.042
_refine_diff_density_min -1.445
_refine_diff_density_rms 0.151
_refine_ls_extinction_method none
_refine_ls_goodness_of_fit_ref 1.068
_refine_ls_hydrogen_treatment mixed
_refine_ls_matrix_type full
_refine_ls_number_parameters 648
_refine_ls_number_reflns 7768
_refine_ls_number_restraints 1794
_refine_ls_restrained_S_all 0.983
_refine_ls_R_factor_all 0.0353
_refine_ls_R_factor_gt 0.0277
_refine_ls_shift/su_max 0.000
_refine_ls_shift/su_mean 0.000
_refine_ls_structure_factor_coef Fsqd
_refine_ls_weighting_details 'calc w=1/[\s^2^(Fo^2^)+(0.0209P)^2^+16.8104P] where P=(Fo^2^+2Fc^2^)/3'
_refine_ls_weighting_scheme calc
_refine_ls_wR_factor_gt 0.0604
_refine_ls_wR_factor_ref 0.0651
_reflns_number_gt 6800
_reflns_number_total 7768
_reflns_threshold_expression >2sigma(I)
_cod_data_source_file c3dt52316k.txt
_cod_data_source_block aa
_cod_database_code 7028773

loop_
_symmetry_equiv_pos_as_xyz
'x, y, z'
'-x+1/2, y+1/2, -z+1/2'
'-x, -y, -z'
'x-1/2, -y-1/2, z-1/2'

loop_
_atom_site_label
_atom_site_type_symbol
_atom_site_fract_x
_atom_site_fract_y
_atom_site_fract_z
_atom_site_U_iso_or_equiv
_atom_site_adp_type
_atom_site_occupancy
_atom_site_symmetry_multiplicity
_atom_site_calc_flag
_atom_site_refinement_flags
_atom_site_disorder_assembly
_atom_site_disorder_group
H16A H 0.426(8) 0.124(5) -0.014(5) 0.09(4) Uiso 1 1 d . . .
H16B H 0.496(5) 0.162(4) -0.045(4) 0.044(19) Uiso 1 1 d . . .
Dy1 Dy 0.800373(19) 0.045039(13) 0.131986(12) 0.01620(7) Uani 1 1 d . . .
Dy2 Dy 0.700872(19) 0.130146(13) 0.290489(13) 0.01815(7) Uani 1 1 d . . .
Dy3 Dy 0.766588(18) 0.211269(13) 0.035146(12) 0.01645(7) Uani 1 1 d . . .
Dy4 Dy 0.548168(19) 0.139870(14) 0.125057(13) 0.01780(7) Uani 1 1 d . . .
N1 N 0.7335(4) 0.1829(3) -0.1206(3) 0.0321(12) Uani 1 1 d U . .
N2 N 0.3970(4) 0.0234(3) 0.1215(3) 0.0311(11) Uani 1 1 d U . .
N3 N 0.7709(4) -0.0653(2) 0.0197(2) 0.0218(10) Uani 1 1 d U . .
N4 N 0.6084(4) 0.0292(3) 0.3878(3) 0.0327(12) Uani 1 1 d U . .
N5 N 0.7741(4) 0.2331(3) 0.1892(3) 0.0318(11) Uani 1 1 d U . .
O1 O 0.9377(3) 0.2601(2) 0.01656(18) 0.0206(8) Uani 1 1 d U . .
O2 O 0.7754(3) 0.2413(2) 0.25770(18) 0.0228(8) Uani 1 1 d U . .
O3 O 0.8535(3) 0.08111(19) 0.25052(18) 0.0206(8) Uani 1 1 d U . .
O4 O 0.8897(3) 0.13130(19) 0.07623(18) 0.0194(8) Uani 1 1 d U . .
O5 O 0.7990(3) -0.0716(2) 0.1951(2) 0.0251(8) Uani 1 1 d U . .
O6 O 0.7312(3) 0.17208(18) 0.16274(17) 0.0167(7) Uani 1 1 d U . .
O7 O 0.5557(3) 0.1837(2) 0.23897(19) 0.0221(8) Uani 1 1 d U . .
O8 O 0.6035(3) 0.24736(19) 0.06771(18) 0.0199(8) Uani 1 1 d U . .
O9 O 0.9820(3) 0.01395(19) 0.16714(19) 0.0210(8) Uani 1 1 d U . .
O10 O 0.6785(3) 0.10160(19) 0.04876(19) 0.0184(8) Uani 1 1 d U . .
H10 H 0.658(4) 0.075(3) 0.005(3) 0.022 Uiso 1 1 calc . . .
O11 O 0.4199(3) 0.2424(2) 0.12328(19) 0.0230(8) Uani 1 1 d U . .
O12 O 0.3925(3) 0.0784(2) 0.1631(2) 0.0308(9) Uani 1 1 d U . .
O13 O 0.6482(3) 0.0517(2) 0.19563(19) 0.0207(8) Uani 1 1 d U . .
H13 H 0.614(4) 0.006(3) 0.209(3) 0.025 Uiso 1 1 calc . . .
O14 O 0.6973(3) -0.0528(2) 0.0612(2) 0.0260(9) Uani 1 1 d U . .
O15 O 0.8102(3) 0.27722(19) 0.14422(18) 0.0216(8) Uani 1 1 d U . .
O16 O 0.4678(4) 0.1442(3) 0.0013(2) 0.0329(11) Uani 1 1 d U . .
O17 O 0.6315(3) 0.2146(2) 0.37642(19) 0.0247(8) Uani 1 1 d U . .
O18 O 0.8530(3) -0.0289(2) 0.0317(2) 0.0246(8) Uani 1 1 d U . .
O19 O 0.6583(3) 0.2015(2) -0.0804(2) 0.0365(10) Uani 1 1 d U . .
C27 C 0.1492(10) 0.4351(8) 0.1252(9) 0.103(4) Uani 1 1 d U . .
O22 O 0.8183(3) 0.1743(3) -0.0868(2) 0.0381(10) Uani 1 1 d U . .
O23 O 0.7237(4) 0.1745(3) -0.1856(2) 0.0513(13) Uani 1 1 d U . .
O24 O 0.7632(3) -0.1098(2) -0.0296(2) 0.0303(9) Uani 1 1 d U . .
O25 O 0.4784(3) 0.0169(2) 0.0867(2) 0.0343(10) Uani 1 1 d U . .
O26 O 0.3274(3) -0.0209(2) 0.1163(3) 0.0450(12) Uani 1 1 d U . .
O27 O 0.5681(4) -0.0099(3) 0.4325(3) 0.0596(14) Uani 1 1 d U . .
O28 O 0.7040(3) 0.0336(2) 0.3815(2) 0.0386(10) Uani 1 1 d U . .
O29 O 0.5540(3) 0.0677(2) 0.3455(2) 0.0338(10) Uani 1 1 d U . .
N10 N 0.8325(4) 0.1634(2) 0.3849(2) 0.0243(10) Uani 1 1 d U . .
N11 N 0.7585(3) 0.3390(2) 0.0004(2) 0.0213(10) Uani 1 1 d U . .
C1 C 1.0483(4) -0.0393(3) 0.1356(3) 0.0279(13) Uani 1 1 d U . .
H1A H 1.0967 -0.0156 0.1052 0.042 Uiso 1 1 calc R . .
H1B H 1.0075 -0.0727 0.1069 0.042 Uiso 1 1 calc R . .
H1C H 1.0849 -0.0651 0.1737 0.042 Uiso 1 1 calc R . .
C2 C 1.0262(4) 0.0557(3) 0.2224(3) 0.0223(11) Uani 1 1 d U . .
C3 C 0.9539(4) 0.0900(3) 0.2667(3) 0.0199(11) Uani 1 1 d U . .
C4 C 0.9934(4) 0.1304(3) 0.3267(3) 0.0248(12) Uani 1 1 d U . .
C5 C 1.1015(5) 0.1392(3) 0.3357(3) 0.0289(13) Uani 1 1 d U . .
H5 H 1.1276 0.1662 0.3748 0.035 Uiso 1 1 calc R . .
C6 C 1.1681(5) 0.1090(3) 0.2887(3) 0.0327(13) Uani 1 1 d U . .
H6 H 1.2384 0.1175 0.2947 0.039 Uiso 1 1 calc R . .
C7 C 1.1315(5) 0.0657(3) 0.2319(3) 0.0295(13) Uani 1 1 d U . .
H7 H 1.1770 0.0438 0.2007 0.035 Uiso 1 1 calc R . .
C8 C 0.9309(5) 0.1636(3) 0.3822(3) 0.0284(12) Uani 1 1 d U . .
H8 H 0.9665 0.1876 0.4196 0.034 Uiso 1 1 calc R . .
C9 C 0.7877(5) 0.2012(3) 0.4468(3) 0.0308(13) Uani 1 1 d U . .
H9A H 0.8414 0.2265 0.4744 0.037 Uiso 1 1 calc R . .
H9B H 0.7563 0.1664 0.4787 0.037 Uiso 1 1 calc R . .
C10 C 0.7077(5) 0.2543(3) 0.4194(3) 0.0296(13) Uani 1 1 d U . .
H10A H 0.6756 0.2778 0.4599 0.036 Uiso 1 1 calc R . .
H10B H 0.7393 0.2910 0.3899 0.036 Uiso 1 1 calc R . .
C11 C 0.5534(4) 0.2615(3) 0.3436(3) 0.0270(12) Uani 1 1 d U . .
H11A H 0.5856 0.3020 0.3198 0.032 Uiso 1 1 calc R . .
H11B H 0.5091 0.2801 0.3806 0.032 Uiso 1 1 calc R . .
C12 C 0.4909(4) 0.2177(3) 0.2886(3) 0.0271(12) Uani 1 1 d U . .
H12A H 0.4515 0.1813 0.3136 0.033 Uiso 1 1 calc R . .
H12B H 0.4429 0.2491 0.2624 0.033 Uiso 1 1 calc R . .
C13 C 1.0115(4) 0.2271(3) 0.0665(3) 0.0236(12) Uani 1 1 d U . .
H13A H 1.0014 0.2439 0.1156 0.028 Uiso 1 1 calc R . .
H13B H 1.0811 0.2389 0.0531 0.028 Uiso 1 1 calc R . .
C24 C 0.9940(4) 0.1470(3) 0.0615(3) 0.0245(12) Uani 1 1 d U . .
H24A H 1.0095 0.1301 0.0131 0.029 Uiso 1 1 calc R . .
H24B H 1.0392 0.1222 0.0963 0.029 Uiso 1 1 calc R . .
C25 C 0.9453(4) 0.3376(3) 0.0116(3) 0.0247(12) Uani 1 1 d U . .
H25A H 1.0089 0.3512 -0.0110 0.030 Uiso 1 1 calc R . .
H25B H 0.9444 0.3591 0.0596 0.030 Uiso 1 1 calc R . .
C15 C 0.8541(4) 0.3625(3) -0.0340(3) 0.0248(12) Uani 1 1 d U . .
H15A H 0.8550 0.4148 -0.0381 0.030 Uiso 1 1 calc R . .
H15B H 0.8571 0.3422 -0.0825 0.030 Uiso 1 1 calc R . .
C16 C 0.6958(4) 0.3878(3) 0.0204(3) 0.0218(11) Uani 1 1 d U . .
H16 H 0.7149 0.4354 0.0115 0.026 Uiso 1 1 calc R . .
C17 C 0.5986(4) 0.3776(3) 0.0553(3) 0.0210(11) Uani 1 1 d U . .
C18 C 0.5430(5) 0.4416(3) 0.0693(3) 0.0296(13) Uani 1 1 d U . .
H18 H 0.5711 0.4860 0.0570 0.036 Uiso 1 1 calc R . .
C19 C 0.4486(5) 0.4400(3) 0.1005(4) 0.0363(14) Uani 1 1 d U . .
H19 H 0.4130 0.4827 0.1086 0.044 Uiso 1 1 calc R . .
C20 C 0.4065(5) 0.3739(3) 0.1200(3) 0.0324(13) Uani 1 1 d U . .
H20 H 0.3430 0.3725 0.1418 0.039 Uiso 1 1 calc R . .
C21 C 0.4580(4) 0.3109(3) 0.1072(3) 0.0205(11) Uani 1 1 d U . .
C22 C 0.5569(4) 0.3104(3) 0.0765(3) 0.0193(11) Uani 1 1 d U . .
C23 C 0.3121(4) 0.2384(3) 0.1414(3) 0.0269(13) Uani 1 1 d U . .
H23A H 0.3020 0.2636 0.1862 0.040 Uiso 1 1 calc R . .
H23B H 0.2925 0.1887 0.1467 0.040 Uiso 1 1 calc R . .
H23C H 0.2706 0.2603 0.1033 0.040 Uiso 1 1 calc R . .
C30 C 0.8461(5) -0.0857(3) 0.2664(3) 0.0326(14) Uani 1 1 d U . .
H30A H 0.9176 -0.0727 0.2663 0.049 Uiso 1 1 calc R . .
H30B H 0.8398 -0.1361 0.2777 0.049 Uiso 1 1 calc R . .
H30C H 0.8120 -0.0576 0.3022 0.049 Uiso 1 1 calc R . .
C26 C 0.1408(10) 0.4573(7) 0.1887(7) 0.117(4) Uani 1 1 d U . .
H26A H 0.1011 0.4234 0.2155 0.175 Uiso 1 1 calc R . .
H26B H 0.1069 0.5034 0.1879 0.175 Uiso 1 1 calc R . .
H26C H 0.2080 0.4622 0.2114 0.175 Uiso 1 1 calc R . .
N9 N 0.1628(10) 0.4145(10) 0.0813(8) 0.160(5) Uani 1 1 d U . .
O33 O 0.8896(5) 0.3894(3) 0.2527(3) 0.110(6) Uani 0.50 1 d PU A 1
H33C H 0.8365 0.3971 0.2774 0.132 Uiso 0.50 1 d PR A 1
C28 C 0.9648(7) 0.3515(5) 0.2940(5) 0.073(3) Uani 1 1 d U A 1
H28A H 1.0065 0.3851 0.3217 0.109 Uiso 1 1 calc R A 1
H28B H 1.0075 0.3247 0.2620 0.109 Uiso 1 1 calc R A 1
H28C H 0.9319 0.3188 0.3263 0.109 Uiso 1 1 calc R A 1
O33' O 0.8896(5) 0.3894(3) 0.2527(3) 0.033(2) Uani 0.50 1 d PU B 2
H33F H 0.8662 0.3660 0.2160 0.039 Uiso 0.50 1 d PR B 2
C28' C 0.8755(12) 0.3373(8) 0.3176(8) 0.049(3) Uani 0.50 1 d PU B 2
H28D H 0.9404 0.3306 0.3431 0.074 Uiso 0.50 1 calc PR B 2
H28E H 0.8506 0.2915 0.2998 0.074 Uiso 0.50 1 calc PR B 2
H28F H 0.8268 0.3575 0.3500 0.074 Uiso 0.50 1 calc PR B 2

loop_
_atom_site_aniso_label
_atom_site_aniso_U_11
_atom_site_aniso_U_22
_atom_site_aniso_U_33
_atom_site_aniso_U_23
_atom_site_aniso_U_13
_atom_site_aniso_U_12
Dy1 0.01693(13) 0.01784(14) 0.01387(12) -0.00068(10) 0.00119(9) 0.00040(10)
Dy2 0.02175(14) 0.02006(14) 0.01281(12) -0.00001(10) 0.00329(10) 0.00051(11)
Dy3 0.01798(13) 0.01792(14) 0.01369(12) 0.00030(10) 0.00392(9) 0.00022(10)
Dy4 0.01661(14) 0.02072(14) 0.01623(13) 0.00024(10) 0.00308(9) 0.00017(11)
N1 0.048(3) 0.029(3) 0.019(3) 0.002(2) 0.003(2) -0.003(2)
N2 0.029(3) 0.027(3) 0.037(3) 0.003(2) -0.002(2) -0.003(2)
N3 0.026(3) 0.019(2) 0.020(2) -0.0024(19) -0.0031(19) 0.002(2)
N4 0.040(3) 0.028(3) 0.030(3) 0.006(2) 0.008(2) -0.003(2)
N5 0.028(3) 0.035(3) 0.033(3) 0.000(2) 0.001(2) 0.001(2)
O1 0.0189(19) 0.024(2) 0.0190(18) -0.0007(15) 0.0025(14) -0.0013(16)
O2 0.032(2) 0.0257(19) 0.0108(17) 0.0001(15) 0.0008(14) -0.0015(17)
O3 0.0214(19) 0.0221(19) 0.0183(17) -0.0012(15) -0.0005(14) 0.0012(16)
O4 0.0144(18) 0.0239(19) 0.0201(18) 0.0006(15) 0.0031(14) 0.0011(15)
O5 0.029(2) 0.022(2) 0.024(2) 0.0003(16) -0.0014(16) -0.0002(17)
O6 0.0181(18) 0.0203(19) 0.0117(16) -0.0002(14) 0.0021(13) -0.0008(15)
O7 0.0212(19) 0.026(2) 0.0197(18) -0.0011(15) 0.0061(15) 0.0031(16)
O8 0.0197(18) 0.0194(18) 0.0208(18) -0.0001(15) 0.0050(14) -0.0002(15)
O9 0.0210(19) 0.0224(19) 0.0196(18) -0.0028(15) -0.0016(14) 0.0014(16)
O10 0.0200(19) 0.0199(19) 0.0152(17) -0.0011(15) -0.0013(14) -0.0001(15)
O11 0.0178(19) 0.027(2) 0.0247(19) 0.0003(16) 0.0068(15) 0.0008(16)
O12 0.022(2) 0.034(2) 0.037(2) 0.0014(19) 0.0070(17) -0.0026(18)
O13 0.0209(19) 0.0197(19) 0.0217(18) 0.0010(15) 0.0028(15) -0.0010(16)
O14 0.022(2) 0.028(2) 0.028(2) -0.0030(17) 0.0051(16) 0.0010(17)
O15 0.0252(19) 0.025(2) 0.0151(17) 0.0019(15) 0.0066(14) -0.0046(16)
O16 0.029(3) 0.037(3) 0.032(2) -0.002(2) -0.009(2) -0.001(2)
O17 0.031(2) 0.025(2) 0.0178(18) -0.0006(15) 0.0052(15) 0.0002(17)
O18 0.021(2) 0.027(2) 0.025(2) -0.0025(16) 0.0020(15) 0.0003(17)
O19 0.045(3) 0.041(3) 0.023(2) -0.0023(18) -0.0038(19) 0.007(2)
C27 0.059(6) 0.118(8) 0.131(10) -0.059(8) -0.019(7) 0.033(6)
O22 0.029(2) 0.058(3) 0.028(2) -0.007(2) 0.0120(18) -0.002(2)
O23 0.089(4) 0.053(3) 0.012(2) -0.001(2) 0.004(2) -0.004(3)
O24 0.036(2) 0.031(2) 0.024(2) -0.0051(18) -0.0063(17) 0.0009(19)
O25 0.031(2) 0.032(2) 0.040(2) 0.0002(19) 0.0061(19) -0.0016(19)
O26 0.025(2) 0.030(3) 0.080(4) 0.004(2) -0.003(2) -0.006(2)
O27 0.062(4) 0.058(3) 0.059(3) 0.018(3) 0.008(3) -0.009(3)
O28 0.038(3) 0.038(2) 0.040(2) 0.008(2) 0.002(2) 0.001(2)
O29 0.034(2) 0.035(2) 0.033(2) 0.0055(19) 0.0085(18) -0.001(2)
N10 0.035(3) 0.020(2) 0.019(2) -0.0008(18) 0.0026(19) 0.001(2)
N11 0.025(2) 0.024(2) 0.015(2) 0.0004(18) 0.0012(17) -0.001(2)
C1 0.020(3) 0.031(3) 0.032(3) -0.004(3) -0.001(2) 0.003(3)
C2 0.025(3) 0.024(3) 0.018(2) -0.001(2) -0.003(2) -0.001(2)
C3 0.023(3) 0.018(2) 0.018(2) 0.003(2) -0.004(2) -0.001(2)
C4 0.032(3) 0.022(3) 0.020(3) 0.001(2) -0.005(2) 0.000(2)
C5 0.030(3) 0.031(3) 0.025(3) -0.001(2) -0.008(2) -0.003(3)
C6 0.027(3) 0.035(3) 0.036(3) -0.001(3) -0.003(2) -0.002(3)
C7 0.029(3) 0.032(3) 0.027(3) -0.002(2) -0.002(2) -0.001(3)
C8 0.038(3) 0.027(3) 0.020(3) 0.000(2) -0.006(2) 0.000(3)
C9 0.041(3) 0.036(3) 0.016(3) -0.002(2) -0.003(2) -0.001(3)
C10 0.040(3) 0.030(3) 0.019(3) -0.005(2) 0.004(2) 0.000(3)
C11 0.033(3) 0.028(3) 0.020(3) -0.001(2) 0.008(2) 0.003(3)
C12 0.031(3) 0.030(3) 0.021(3) 0.001(2) 0.008(2) 0.001(2)
C13 0.021(3) 0.028(3) 0.022(3) 0.001(2) 0.006(2) -0.002(2)
C24 0.019(3) 0.032(3) 0.023(3) 0.002(2) 0.005(2) -0.001(2)
C25 0.026(3) 0.020(3) 0.028(3) 0.000(2) 0.007(2) -0.004(2)
C15 0.030(3) 0.026(3) 0.019(3) 0.001(2) 0.008(2) -0.002(2)
C16 0.029(3) 0.015(3) 0.020(3) 0.002(2) -0.006(2) -0.002(2)
C17 0.021(3) 0.025(3) 0.016(2) 0.001(2) -0.004(2) 0.000(2)
C18 0.034(3) 0.020(3) 0.034(3) 0.000(2) -0.003(2) 0.000(3)
C19 0.034(3) 0.027(3) 0.048(3) -0.004(3) 0.001(3) 0.006(3)
C20 0.025(3) 0.030(3) 0.042(3) -0.003(3) 0.004(2) 0.003(3)
C21 0.022(3) 0.023(3) 0.017(2) -0.001(2) -0.002(2) 0.000(2)
C22 0.019(2) 0.025(3) 0.014(2) 0.000(2) -0.0056(19) 0.001(2)
C23 0.018(3) 0.031(3) 0.032(3) 0.001(3) 0.005(2) 0.000(3)
C30 0.053(4) 0.025(3) 0.020(3) 0.001(2) -0.003(3) 0.001(3)
C26 0.112(10) 0.131(11) 0.105(9) 0.027(8) -0.026(8) 0.012(8)
N9 0.086(8) 0.234(13) 0.156(11) -0.039(10) -0.045(8) 0.041(9)
O33 0.095(11) 0.115(11) 0.119(11) -0.003(12) -0.008(12) 0.018(12)
C28 0.052(5) 0.071(6) 0.093(7) -0.007(5) -0.023(5) -0.003(5)
O33' 0.052(6) 0.026(5) 0.020(4) -0.002(5) 0.005(5) 0.000(6)
C28' 0.053(8) 0.050(7) 0.045(7) 0.000(6) 0.006(6) 0.001(7)

loop_
_atom_type_symbol
_atom_type_description
_atom_type_scat_dispersion_real
_atom_type_scat_dispersion_imag
_atom_type_scat_source
C C 0.0033 0.0016 'International Tables Vol C Tables 4.2.6.8 and 6.1.1.4'
H H 0.0000 0.0000 'International Tables Vol C Tables 4.2.6.8 and 6.1.1.4'
N N 0.0061 0.0033 'International Tables Vol C Tables 4.2.6.8 and 6.1.1.4'
O O 0.0106 0.0060 'International Tables Vol C Tables 4.2.6.8 and 6.1.1.4'
Dy Dy -0.1892 4.4098 'International Tables Vol C Tables 4.2.6.8 and 6.1.1.4'

loop_
_geom_angle_atom_site_label_1
_geom_angle_atom_site_label_2
_geom_angle_atom_site_label_3
_geom_angle
O4 Dy1 O13 130.69(13)
O4 Dy1 O3 94.69(12)
O13 Dy1 O3 75.41(12)
O4 Dy1 O10 74.86(12)
O13 Dy1 O10 75.27(12)
O3 Dy1 O10 129.11(12)
O4 Dy1 O18 83.66(12)
O13 Dy1 O18 132.80(13)
O3 Dy1 O18 141.68(12)
O10 Dy1 O18 87.55(12)
O4 Dy1 O5 148.83(13)
O13 Dy1 O5 77.84(13)
O3 Dy1 O5 79.51(12)
O10 Dy1 O5 132.04(12)
O18 Dy1 O5 82.51(12)
O4 Dy1 O9 77.48(12)
O13 Dy1 O9 133.80(12)
O3 Dy1 O9 65.22(12)
O10 Dy1 O9 149.64(11)
O18 Dy1 O9 77.16(12)
O5 Dy1 O9 72.28(12)
O4 Dy1 O14 122.46(12)
O13 Dy1 O14 81.71(12)
O3 Dy1 O14 142.70(12)
O10 Dy1 O14 70.36(12)
O18 Dy1 O14 51.09(12)
O5 Dy1 O14 67.00(12)
O9 Dy1 O14 116.12(12)
O4 Dy1 O6 69.01(11)
O13 Dy1 O6 62.37(12)
O3 Dy1 O6 68.52(11)
O10 Dy1 O6 61.17(11)
O18 Dy1 O6 142.35(11)
O5 Dy1 O6 133.54(11)
O9 Dy1 O6 119.05(11)
O14 Dy1 O6 124.77(11)
O4 Dy1 N3 103.38(12)
O13 Dy1 N3 107.35(13)
O3 Dy1 N3 151.44(12)
O10 Dy1 N3 77.61(12)
O18 Dy1 N3 25.45(12)
O5 Dy1 N3 73.56(12)
O9 Dy1 N3 97.07(12)
O14 Dy1 N3 25.65(12)
O6 Dy1 N3 138.75(11)
O4 Dy1 Dy3 38.37(9)
O13 Dy1 Dy3 96.47(9)
O3 Dy1 Dy3 104.15(9)
O10 Dy1 Dy3 40.63(8)
O18 Dy1 Dy3 98.04(9)
O5 Dy1 Dy3 172.38(9)
O9 Dy1 Dy3 115.30(8)
O14 Dy1 Dy3 107.41(9)
O6 Dy1 Dy3 44.69(7)
N3 Dy1 Dy3 103.74(9)
O4 Dy1 Dy2 105.38(9)
O13 Dy1 Dy2 40.19(9)
O3 Dy1 Dy2 39.50(9)
O10 Dy1 Dy2 94.53(8)
O18 Dy1 Dy2 170.96(9)
O5 Dy1 Dy2 89.60(8)
O9 Dy1 Dy2 104.69(8)
O14 Dy1 Dy2 121.51(8)
O6 Dy1 Dy2 44.51(7)
N3 Dy1 Dy2 146.97(9)
Dy3 Dy1 Dy2 89.201(8)
O7 Dy2 O3 137.12(12)
O7 Dy2 O13 75.31(13)
O3 Dy2 O13 75.79(12)
O7 Dy2 O2 81.82(13)
O3 Dy2 O2 84.10(13)
O13 Dy2 O2 117.35(12)
O7 Dy2 O17 70.96(12)
O3 Dy2 O17 143.15(13)
O13 Dy2 O17 141.04(13)
O2 Dy2 O17 76.66(12)
O7 Dy2 O28 126.12(14)
O3 Dy2 O28 86.36(13)
O13 Dy2 O28 93.14(14)
O2 Dy2 O28 144.40(14)
O17 Dy2 O28 91.30(13)
O7 Dy2 N10 135.93(14)
O3 Dy2 N10 75.05(13)
O13 Dy2 N10 148.31(14)
O2 Dy2 N10 71.51(13)
O17 Dy2 N10 69.17(14)
O28 Dy2 N10 72.90(15)
O7 Dy2 O29 74.81(13)
O3 Dy2 O29 128.68(13)
O13 Dy2 O29 78.84(13)
O2 Dy2 O29 147.12(13)
O17 Dy2 O29 74.05(13)
O28 Dy2 O29 51.32(14)
N10 Dy2 O29 110.66(14)
O7 Dy2 O6 68.62(11)
O3 Dy2 O6 70.29(11)
O13 Dy2 O6 63.18(12)
O2 Dy2 O6 54.17(11)
O17 Dy2 O6 118.97(12)
O28 Dy2 O6 149.71(13)
N10 Dy2 O6 116.90(13)
O29 Dy2 O6 132.25(13)
O7 Dy2 N5 74.34(13)
O3 Dy2 N5 75.35(13)
O13 Dy2 N5 91.27(14)
O2 Dy2 N5 26.09(13)
O17 Dy2 N5 97.78(13)
O28 Dy2 N5 159.50(14)
N10 Dy2 N5 93.16(14)
O29 Dy2 N5 149.07(14)
O6 Dy2 N5 28.10(12)
O7 Dy2 N4 100.49(14)
O3 Dy2 N4 108.78(14)
O13 Dy2 N4 86.79(14)
O2 Dy2 N4 155.23(13)
O17 Dy2 N4 80.81(13)
O28 Dy2 N4 25.64(14)
N10 Dy2 N4 91.01(15)
O29 Dy2 N4 25.73(14)
O6 Dy2 N4 149.57(13)
N5 Dy2 N4 174.80(15)
O7 Dy2 Dy4 37.52(9)
O3 Dy2 Dy4 101.83(9)
O13 Dy2 Dy4 42.42(9)
O2 Dy2 Dy4 87.68(9)
O17 Dy2 Dy4 108.37(9)
O28 Dy2 Dy4 127.88(11)
N10 Dy2 Dy4 159.12(10)
O29 Dy2 Dy4 87.63(10)
O6 Dy2 Dy4 44.85(8)
N5 Dy2 Dy4 66.30(10)
N4 Dy2 Dy4 109.30(11)
O4 Dy3 O8 137.32(12)
O4 Dy3 O10 75.16(12)
O8 Dy3 O10 76.59(12)
O4 Dy3 O15 84.81(12)
O8 Dy3 O15 80.21(12)
O10 Dy3 O15 116.91(12)
O4 Dy3 O1 69.83(12)
O8 Dy3 O1 140.88(12)
O10 Dy3 O1 141.90(12)
O15 Dy3 O1 74.78(11)
O4 Dy3 N11 137.17(14)
O8 Dy3 N11 76.01(13)
O10 Dy3 N11 147.67(13)
O15 Dy3 N11 74.63(13)
O1 Dy3 N11 68.68(13)
O4 Dy3 O22 84.98(14)
O8 Dy3 O22 126.51(14)
O10 Dy3 O22 90.33(13)
O15 Dy3 O22 147.12(13)
O1 Dy3 O22 72.36(13)
N11 Dy3 O22 92.33(15)
O4 Dy3 O6 69.66(11)
O8 Dy3 O6 69.20(11)
O10 Dy3 O6 63.01(11)
O15 Dy3 O6 53.93(11)
O1 Dy3 O6 115.74(11)
N11 Dy3 O6 120.97(12)
O22 Dy3 O6 146.65(13)
O4 Dy3 O19 126.68(13)
O8 Dy3 O19 75.48(13)
O10 Dy3 O19 76.53(13)
O15 Dy3 O19 148.51(13)
O1 Dy3 O19 113.28(13)
N11 Dy3 O19 80.26(14)
O22 Dy3 O19 51.04(14)
O6 Dy3 O19 130.85(13)
O4 Dy3 N5 76.34(13)
O8 Dy3 N5 72.82(13)
O10 Dy3 N5 90.97(13)
O15 Dy3 N5 25.95(13)
O1 Dy3 N5 94.92(13)
N11 Dy3 N5 97.03(14)
O22 Dy3 N5 160.27(14)
O6 Dy3 N5 27.98(12)
O19 Dy3 N5 147.85(14)
O4 Dy3 N1 106.57(14)
O8 Dy3 N1 101.47(14)
O10 Dy3 N1 83.88(13)
O15 Dy3 N1 158.65(13)
O1 Dy3 N1 91.94(13)
N11 Dy3 N1 85.06(14)
O22 Dy3 N1 25.05(14)
O6 Dy3 N1 146.73(13)
O19 Dy3 N1 26.02(14)
N5 Dy3 N1 173.13(14)
O4 Dy3 Dy1 37.45(8)
O8 Dy3 Dy1 102.53(9)
O10 Dy3 Dy1 41.86(9)
O15 Dy3 Dy1 89.94(9)
O1 Dy3 Dy1 106.98(9)
N11 Dy3 Dy1 164.55(10)
O22 Dy3 Dy1 100.52(11)
O6 Dy3 Dy1 46.33(8)
O19 Dy3 Dy1 114.54(10)
N5 Dy3 Dy1 68.16(10)
N1 Dy3 Dy1 110.17(10)
O7 Dy4 O10 131.13(13)
O7 Dy4 O8 96.20(12)
O10 Dy4 O8 75.62(12)
O7 Dy4 O13 74.82(12)
O10 Dy4 O13 74.56(12)
O8 Dy4 O13 129.40(12)
O7 Dy4 O12 84.92(13)
O10 Dy4 O12 130.71(13)
O8 Dy4 O12 141.54(13)
O13 Dy4 O12 88.13(13)
O7 Dy4 O16 148.31(14)
O10 Dy4 O16 75.50(14)
O8 Dy4 O16 71.85(15)
O13 Dy4 O16 135.56(14)
O12 Dy4 O16 87.17(16)
O7 Dy4 O11 75.48(12)
O10 Dy4 O11 135.12(12)
O8 Dy4 O11 64.79(11)
O13 Dy4 O11 148.33(11)
O12 Dy4 O11 78.53(13)
O16 Dy4 O11 72.88(13)
O7 Dy4 O6 69.35(12)
O10 Dy4 O6 62.85(11)
O8 Dy4 O6 68.18(11)
O13 Dy4 O6 62.02(12)
O12 Dy4 O6 144.29(12)
O16 Dy4 O6 127.55(14)
O11 Dy4 O6 116.18(11)
O7 Dy4 O25 125.92(13)
O10 Dy4 O25 79.70(13)
O8 Dy4 O25 137.49(13)
O13 Dy4 O25 74.17(13)
O12 Dy4 O25 51.06(13)
O16 Dy4 O25 68.74(15)
O11 Dy4 O25 116.11(13)
O6 Dy4 O25 127.70(12)
O7 Dy4 N2 107.24(14)
O10 Dy4 N2 105.22(13)
O8 Dy4 N2 145.37(13)
O13 Dy4 N2 82.18(13)
O12 Dy4 N2 25.68(13)
O16 Dy4 N2 74.91(16)
O11 Dy4 N2 96.39(13)
O6 Dy4 N2 143.91(13)
O25 Dy4 N2 25.54(13)
O7 Dy4 Dy2 38.69(9)
O10 Dy4 Dy2 95.93(9)
O8 Dy4 Dy2 104.63(9)
O13 Dy4 Dy2 40.74(9)
O12 Dy4 Dy2 99.99(10)
O16 Dy4 Dy2 171.25(11)
O11 Dy4 Dy2 113.29(8)
O6 Dy4 Dy2 44.68(7)
O25 Dy4 Dy2 111.95(10)
N2 Dy4 Dy2 109.63(10)
O7 Dy4 Dy3 106.68(9)
O10 Dy4 Dy3 40.21(9)
O8 Dy4 Dy3 39.66(8)
O13 Dy4 Dy3 94.39(8)
O12 Dy4 Dy3 168.39(10)
O16 Dy4 Dy3 83.09(12)
O11 Dy4 Dy3 104.44(8)
O6 Dy4 Dy3 44.54(7)
O25 Dy4 Dy3 118.85(9)
N2 Dy4 Dy3 143.63(10)
Dy2 Dy4 Dy3 89.207(8)
O23 N1 O22 122.4(5)
O23 N1 O19 122.9(6)
O22 N1 O19 114.7(4)
O23 N1 Dy3 176.2(4)
O22 N1 Dy3 56.0(3)
O19 N1 Dy3 58.8(3)
O26 N2 O25 121.9(5)
O26 N2 O12 122.2(5)
O25 N2 O12 115.9(5)
O26 N2 Dy4 173.8(4)
O25 N2 Dy4 60.4(3)
O12 N2 Dy4 56.0(3)
O24 N3 O14 121.6(5)
O24 N3 O18 122.0(4)
O14 N3 O18 116.5(4)
O24 N3 Dy1 176.2(4)
O14 N3 Dy1 61.9(2)
O18 N3 Dy1 54.5(2)
O27 N4 O28 123.1(6)
O27 N4 O29 120.4(5)
O28 N4 O29 116.5(5)
O27 N4 Dy2 175.6(4)
O28 N4 Dy2 57.7(3)
O29 N4 Dy2 59.0(3)
O15 N5 O2 125.4(5)
O15 N5 O6 117.7(4)
O2 N5 O6 116.9(4)
O15 N5 Dy2 177.5(4)
O2 N5 Dy2 54.8(3)
O6 N5 Dy2 62.1(2)
O15 N5 Dy3 56.2(3)
O2 N5 Dy3 178.3(4)
O6 N5 Dy3 61.5(2)
Dy2 N5 Dy3 123.54(18)
C25 O1 C13 114.7(4)
C25 O1 Dy3 116.3(3)
C13 O1 Dy3 110.2(3)
N5 O2 Dy2 99.1(3)
C3 O3 Dy2 135.9(3)
C3 O3 Dy1 119.5(3)
Dy2 O3 Dy1 100.18(13)
C24 O4 Dy1 138.1(3)
C24 O4 Dy3 117.7(3)
Dy1 O4 Dy3 104.17(13)
C30 O5 Dy1 125.2(3)
N5 O6 Dy3 90.5(3)
N5 O6 Dy2 89.8(3)
Dy3 O6 Dy2 178.13(16)
N5 O6 Dy4 132.3(3)
Dy3 O6 Dy4 90.65(11)
Dy2 O6 Dy4 90.47(10)
N5 O6 Dy1 134.5(3)
Dy3 O6 Dy1 88.98(10)
Dy2 O6 Dy1 89.46(11)
Dy4 O6 Dy1 93.22(11)
C12 O7 Dy4 139.2(3)
C12 O7 Dy2 115.0(3)
Dy4 O7 Dy2 103.79(14)
C22 O8 Dy3 135.2(3)
C22 O8 Dy4 122.4(3)
Dy3 O8 Dy4 99.57(13)
C2 O9 C1 115.9(4)
C2 O9 Dy1 115.3(3)
C1 O9 Dy1 128.7(3)
Dy4 O10 Dy3 99.63(13)
Dy4 O10 Dy1 102.91(13)
Dy3 O10 Dy1 97.51(13)
C21 O11 C23 116.5(4)
C21 O11 Dy4 116.5(3)
C23 O11 Dy4 126.9(3)
N2 O12 Dy4 98.3(3)
Dy1 O13 Dy2 100.02(14)
Dy1 O13 Dy4 102.34(13)
Dy2 O13 Dy4 96.84(13)
N3 O14 Dy1 92.4(3)
N5 O15 Dy3 97.8(3)
C10 O17 C11 112.4(4)
C10 O17 Dy2 115.0(3)
C11 O17 Dy2 112.6(3)
N3 O18 Dy1 100.0(3)
N1 O19 Dy3 95.2(3)
N9 C27 C26 172(2)
N1 O22 Dy3 98.9(3)
N2 O25 Dy4 94.1(3)
N4 O28 Dy2 96.6(3)
N4 O29 Dy2 95.3(3)
C8 N10 C9 116.8(5)
C8 N10 Dy2 129.8(4)
C9 N10 Dy2 112.2(3)
C16 N11 C15 117.9(5)
C16 N11 Dy3 128.9(4)
C15 N11 Dy3 111.5(3)
C7 C2 O9 123.3(5)
C7 C2 C3 122.7(5)
O9 C2 C3 113.9(5)
O3 C3 C2 118.6(5)
O3 C3 C4 124.3(5)
C2 C3 C4 117.1(5)
C3 C4 C5 119.0(5)
C3 C4 C8 124.9(5)
C5 C4 C8 116.1(5)
C6 C5 C4 121.7(6)
C5 C6 C7 120.3(6)
C2 C7 C6 118.9(5)
N10 C8 C4 127.2(5)
N10 C9 C10 109.7(4)
O17 C10 C9 107.7(5)
O17 C11 C12 108.1(4)
O7 C12 C11 110.7(5)
O1 C13 C24 106.4(4)
O4 C24 C13 109.5(4)
O1 C25 C15 106.7(4)
N11 C15 C25 109.3(4)
N11 C16 C17 127.5(5)
C18 C17 C22 118.8(5)
C18 C17 C16 115.5(5)
C22 C17 C16 125.7(5)
C19 C18 C17 121.8(6)
C18 C19 C20 119.4(6)
C21 C20 C19 120.4(6)
C20 C21 O11 123.9(5)
C20 C21 C22 121.9(5)
O11 C21 C22 114.2(5)
O8 C22 C17 123.9(5)
O8 C22 C21 118.5(5)
C17 C22 C21 117.6(5)

loop_
_geom_bond_atom_site_label_1
_geom_bond_atom_site_label_2
_geom_bond_distance
Dy1 O4 2.242(3)
Dy1 O13 2.335(3)
Dy1 O3 2.362(3)
Dy1 O10 2.406(4)
Dy1 O18 2.415(4)
Dy1 O5 2.452(4)
Dy1 O9 2.493(4)
Dy1 O14 2.579(4)
Dy1 O6 2.586(3)
Dy1 N3 2.920(4)
Dy1 Dy3 3.5742(3)
Dy1 Dy2 3.5928(3)
Dy2 O7 2.306(4)
Dy2 O3 2.322(3)
Dy2 O13 2.355(4)
Dy2 O2 2.360(4)
Dy2 O17 2.419(4)
Dy2 O28 2.448(4)
Dy2 N10 2.475(5)
Dy2 O29 2.476(4)
Dy2 O6 2.519(3)
Dy2 N5 2.851(5)
Dy2 N4 2.877(5)
Dy2 Dy4 3.5823(4)
Dy3 O4 2.288(3)
Dy3 O8 2.320(3)
Dy3 O10 2.347(4)
Dy3 O15 2.401(4)
Dy3 O1 2.434(3)
Dy3 N11 2.450(4)
Dy3 O22 2.461(4)
Dy3 O6 2.514(3)
Dy3 O19 2.517(4)
Dy3 N5 2.861(5)
Dy3 N1 2.931(5)
Dy4 O7 2.246(3)
Dy4 O10 2.344(3)
Dy4 O8 2.374(3)
Dy4 O13 2.434(4)
Dy4 O12 2.443(4)
Dy4 O16 2.476(4)
Dy4 O11 2.525(4)
Dy4 O6 2.527(3)
Dy4 O25 2.540(4)
Dy4 N2 2.915(5)
N1 O23 1.208(6)
N1 O22 1.256(6)
N1 O19 1.292(6)
N2 O26 1.222(6)
N2 O25 1.260(6)
N2 O12 1.276(6)
N3 O24 1.228(6)
N3 O14 1.265(5)
N3 O18 1.274(6)
N4 O27 1.226(6)
N4 O28 1.253(6)
N4 O29 1.254(6)
N5 O15 1.264(6)
N5 O2 1.270(6)
N5 O6 1.342(6)
O1 C25 1.440(6)
O1 C13 1.442(6)
O3 C3 1.339(6)
O4 C24 1.421(6)
O5 C30 1.452(7)
O7 C12 1.410(6)
O8 C22 1.327(6)
O9 C2 1.387(6)
O9 C1 1.444(6)
O11 C21 1.396(6)
O11 C23 1.453(6)
O17 C10 1.446(7)
O17 C11 1.451(7)
C27 N9 0.915(15)
C27 C26 1.246(15)
N10 C8 1.281(7)
N10 C9 1.473(7)
N11 C16 1.279(7)
N11 C15 1.478(7)
C2 C7 1.386(8)
C2 C3 1.414(7)
C3 C4 1.415(7)
C4 C5 1.418(8)
C4 C8 1.461(8)
C5 C6 1.364(8)
C6 C7 1.388(8)
C9 C10 1.505(8)
C11 C12 1.511(8)
C13 C24 1.501(8)
C25 C15 1.501(8)
C16 C17 1.448(7)
C17 C18 1.415(8)
C17 C22 1.417(8)
C18 C19 1.372(8)
C19 C20 1.390(8)
C20 C21 1.368(8)
C21 C22 1.420(7)
O33 C28 1.405(10)
